data_4116061
loop_
_publ_author_name
'Rodolphe Cl\'erac'
'F. Albert Cotton'
'Lee M. Daniels'
'Kim R. Dunbar'
'Kristin Kirschbaum'
'Carlos A. Murillo'
'A. Alan Pinkerton'
'Arthur J. Schultz'
'Xiaoping Wang'

_publ_contact_author_address
; Dept. of Chemistry
  P.O. Box 30012
  Texas A&M University
  College Station, TX 77842-3012
  USA
;
_publ_contact_author_email cotton@tamu.edu
_publ_contact_author_fax '(409) 845 9351'
_publ_contact_author_name 'F.A. Cotton'
_publ_contact_author_phone '(409) 845 4432'
_publ_section_title
;
 Linear Tricobalt Compounds with Di(2-pyridyl)amide (dpa) Ligands:
 Temperature Dependence of the Structural and Magnetic Properties of
 Symmetrical and Unsymmetrical Forms of Co3(dpa)4Cl2 in the Solid State
;
_journal_name_full 'Journal of the American Chemical Society'
_journal_page_first 6226
_journal_page_last 6236
_journal_paper_doi 10.1021/ja000515q
_journal_volume 122
_journal_year 2000
_chemical_compound_source synthesis
_chemical_formula_structural Co3(dpa)4Cl2.CH2Cl2
_chemical_formula_sum 'C41 H34 Cl4 Co3 N12'
_chemical_formula_weight 1013.39
_chemical_name_systematic
; 
 ? 
;
_space_group_IT_number 34
_symmetry_cell_setting orthorhombic
_symmetry_space_group_name_Hall 'P 2 -2n'
_symmetry_space_group_name_H-M 'P n n 2'
_atom_sites_solution_hydrogens geom
_atom_sites_solution_primary direct
_atom_sites_solution_secondary difmap
_audit_creation_method SHELXL
_cell_angle_alpha 90.00
_cell_angle_beta 90.00
_cell_angle_gamma 90.00
_cell_formula_units_Z 2
_cell_length_a 12.9014(6)
_cell_length_b 14.0313(6)
_cell_length_c 11.2384(1)
_cell_measurement_reflns_used 250
_cell_measurement_temperature 296(2)
_cell_measurement_theta_max 20.9
_cell_measurement_theta_min 9.05
_cell_volume 2034.41(13)
_computing_cell_refinement MADNES
_computing_data_collection MADNES
_computing_data_reduction PROCOR
_computing_molecular_graphics 'XP (Siemens, 1990)'
_computing_publication_material 'SHELXL-93 (Sheldrick, 1993)'
_computing_structure_refinement 'SHELXL-93 (Sheldrick, 1993)'
_computing_structure_solution 'SHELXS-86 (Sheldrick, 1990)'
_diffrn_ambient_temperature 296(2)
_diffrn_measurement_device FAST
_diffrn_measurement_method 'Ellipsoid-mask fitting'
_diffrn_radiation_monochromator graphite
_diffrn_radiation_source 'fine-focus sealed tube'
_diffrn_radiation_type MoK\a
_diffrn_radiation_wavelength 0.71073
_diffrn_reflns_av_R_equivalents 0.0515
_diffrn_reflns_av_sigmaI/netI 0.0319
_diffrn_reflns_limit_h_max 15
_diffrn_reflns_limit_h_min -15
_diffrn_reflns_limit_k_max 16
_diffrn_reflns_limit_k_min -14
_diffrn_reflns_limit_l_max 13
_diffrn_reflns_limit_l_min -13
_diffrn_reflns_number 11509
_diffrn_reflns_theta_max 25.03
_diffrn_reflns_theta_min 2.81
_diffrn_standards_decay_% 0
_diffrn_standards_interval_count 0
_diffrn_standards_interval_time 0
_diffrn_standards_number 0
_exptl_absorpt_coefficient_mu 1.521
_exptl_absorpt_correction_type none
_exptl_crystal_colour 'dark brown'
_exptl_crystal_density_diffrn 1.654
_exptl_crystal_description block
_exptl_crystal_F_000 1026
_exptl_crystal_size_max 0.28
_exptl_crystal_size_mid 0.24
_exptl_crystal_size_min 0.18
_refine_diff_density_max 0.425
_refine_diff_density_min -0.463
_refine_diff_density_rms 0.068
_refine_ls_abs_structure_details 'Flack H D (1983), Acta Cryst. A39, 876-881'
_refine_ls_abs_structure_Flack -0.02(2)
_refine_ls_extinction_coef 0.0025(10)
_refine_ls_extinction_expression Fc^*^=kFc[1+0.001xFc^2^\l^3^/sin(2\q)]^-1/4^
_refine_ls_extinction_method SHELXL
_refine_ls_goodness_of_fit_all 1.097
_refine_ls_goodness_of_fit_obs 1.097
_refine_ls_hydrogen_treatment noref
_refine_ls_matrix_type full
_refine_ls_number_parameters 286
_refine_ls_number_reflns 3526
_refine_ls_number_restraints 1
_refine_ls_restrained_S_all 1.097
_refine_ls_restrained_S_obs 1.097
_refine_ls_R_factor_all 0.0379
_refine_ls_R_factor_obs 0.0360
_refine_ls_shift/esd_max -0.001
_refine_ls_shift/esd_mean 0.000
_refine_ls_structure_factor_coef Fsqd
_refine_ls_weighting_details 'w=1/[\s^2^(Fo^2^)+(0.0471P)^2^+2.0102P] where P=(Fo^2^+2Fc^2^)/3'
_refine_ls_weighting_scheme calc
_refine_ls_wR_factor_all 0.0920
_refine_ls_wR_factor_obs 0.0902
_reflns_number_observed 3393
_reflns_number_total 3526
_reflns_observed_criterion >2sigma(I)
_cod_data_source_file ja000515q_2.cif
_cod_data_source_block s296K
_cod_depositor_comments
;
The following automatic conversions were performed:

'_refine_ls_weighting_scheme' value 'calc
w=1/[\s^2^(Fo^2^)+(0.0471P)^2^+2.0102P] where P=(Fo^2^+2Fc^2^)/3' was
changed to 'calc'. New tag '_refine_ls_weighting_details' was
created. The value of the new tag was set to
'w=1/[\s^2^(Fo^2^)+(0.0471P)^2^+2.0102P] where P=(Fo^2^+2Fc^2^)/3'.

Automatic conversion script
Id: cif_fix_values 3143 2015-03-26 13:38:13Z robertas 
;
_cod_database_code 4116061

loop_
_symmetry_equiv_pos_as_xyz
'x, y, z'
'-x, -y, z'
'x+1/2, -y+1/2, z+1/2'
'-x+1/2, y+1/2, z+1/2'

loop_
_atom_site_aniso_label
_atom_site_aniso_U_11
_atom_site_aniso_U_22
_atom_site_aniso_U_33
_atom_site_aniso_U_23
_atom_site_aniso_U_13
_atom_site_aniso_U_12
Co1 0.0232(2) 0.0212(2) 0.0289(2) -0.0024(2) 0.0000(2) -0.00136(14)
Co2 0.0176(3) 0.0176(3) 0.0281(3) 0.000 0.000 0.0001(2)
Cl1 0.0319(4) 0.0382(5) 0.0504(5) -0.0019(6) 0.0005(6) 0.0089(3)
N1 0.0213(13) 0.025(2) 0.0330(14) 0.0021(12) 0.0008(12) 0.0015(11)
N2 0.0271(14) 0.023(2) 0.040(2) -0.0008(13) 0.0010(12) 0.0017(12)
N3 0.0208(13) 0.030(2) 0.0310(15) -0.0062(13) 0.0013(12) 0.0001(12)
N4 0.0232(13) 0.027(2) 0.032(2) -0.0037(12) 0.0040(12) -0.0033(11)
N5 0.0245(15) 0.023(2) 0.034(2) 0.0010(13) 0.0026(14) -0.0004(13)
N6 0.0208(15) 0.020(2) 0.033(2) -0.0021(13) -0.0009(14) -0.0006(12)
C1 0.027(2) 0.023(2) 0.034(2) -0.0002(15) -0.0009(14) 0.0027(13)
C2 0.033(2) 0.055(3) 0.038(2) 0.012(2) 0.007(2) 0.008(2)
C3 0.052(2) 0.080(4) 0.032(2) 0.013(2) 0.004(2) 0.011(2)
C4 0.041(2) 0.079(4) 0.039(2) 0.010(2) -0.008(2) 0.017(2)
C5 0.031(2) 0.049(2) 0.041(2) 0.003(2) -0.005(2) 0.010(2)
C6 0.025(2) 0.026(2) 0.039(2) -0.006(2) 0.0019(14) -0.0018(14)
C7 0.036(2) 0.029(2) 0.070(3) -0.012(2) -0.012(2) -0.007(2)
C8 0.047(2) 0.027(2) 0.115(5) -0.019(3) -0.020(3) -0.003(2)
C9 0.056(3) 0.021(2) 0.117(5) -0.012(2) -0.022(3) 0.002(2)
C10 0.040(2) 0.028(2) 0.078(3) -0.001(2) -0.010(2) 0.004(2)
C11 0.026(2) 0.043(2) 0.046(2) -0.007(2) 0.004(2) 0.004(2)
C12 0.024(2) 0.051(3) 0.059(3) -0.015(2) 0.003(2) -0.010(2)
C13 0.032(2) 0.043(3) 0.064(3) -0.020(2) 0.000(2) -0.012(2)
C14 0.034(2) 0.029(2) 0.059(2) -0.015(2) 0.001(2) -0.001(2)
C15 0.026(2) 0.029(2) 0.031(2) -0.0021(15) -0.0031(14) -0.0005(14)
C16 0.037(2) 0.035(2) 0.043(2) -0.012(2) 0.004(2) 0.005(2)
C17 0.059(3) 0.061(3) 0.037(2) -0.012(2) 0.013(2) 0.009(2)
C18 0.064(3) 0.066(3) 0.029(2) 0.000(2) 0.014(2) -0.002(2)
C19 0.045(2) 0.050(3) 0.036(2) 0.008(2) 0.003(2) 0.002(2)
C20 0.024(2) 0.031(2) 0.033(2) 0.0027(14) -0.0020(14) -0.0071(14)
C21 0.042(6) 0.122(17) 0.029(5) -0.005(6) 0.007(4) 0.017(8)
Cl2 0.141(6) 0.135(6) 0.116(6) -0.044(5) -0.036(5) 0.046(5)
Cl3 0.080(2) 0.113(3) 0.099(3) -0.010(2) -0.012(2) -0.006(2)

loop_
_atom_site_label
_atom_site_type_symbol
_atom_site_fract_x
_atom_site_fract_y
_atom_site_fract_z
_atom_site_U_iso_or_equiv
_atom_site_thermal_displace_type
_atom_site_occupancy
_atom_site_calc_flag
_atom_site_refinement_flags
Co1 Co 0.15404(3) 0.91242(3) 0.32311(5) 0.02445(15) Uani 1 d .
Co2 Co 0.0000 1.0000 0.31947(7) 0.0211(2) Uani 1 d S
Cl1 Cl 0.31620(6) 0.81645(6) 0.32517(12) 0.0402(2) Uani 1 d .
N1 N 0.1100(2) 0.8772(2) 0.4877(3) 0.0266(6) Uani 1 d .
N2 N 0.0676(2) 0.8071(2) 0.2578(3) 0.0303(6) Uani 1 d .
N3 N 0.2201(2) 1.0289(2) 0.3870(3) 0.0271(6) Uani 1 d .
N4 N 0.1729(2) 0.9648(2) 0.1571(3) 0.0275(6) Uani 1 d .
N5 N 0.0535(2) 1.0818(2) 0.1992(3) 0.0272(7) Uani 1 d .
N6 N 0.0568(2) 1.0815(2) 0.4390(3) 0.0245(7) Uani 1 d .
C1 C 0.0092(3) 0.8820(3) 0.5207(3) 0.0284(8) Uani 1 d .
C2 C -0.0201(3) 0.8569(3) 0.6381(4) 0.0421(10) Uani 1 d .
H2 H -0.0893(3) 0.8602(3) 0.6611(4) 0.050 Uiso 1 calc R
C3 C 0.0540(4) 0.8277(4) 0.7175(4) 0.0545(12) Uani 1 d .
H3 H 0.0354(4) 0.8099(4) 0.7943(4) 0.065 Uiso 1 calc R
C4 C 0.1568(3) 0.8249(4) 0.6826(4) 0.0531(12) Uani 1 d .
H4 H 0.2081(3) 0.8061(4) 0.7358(4) 0.064 Uiso 1 calc R
C5 C 0.1816(3) 0.8501(3) 0.5694(4) 0.0404(9) Uani 1 d .
H5 H 0.2510(3) 0.8488(3) 0.5468(4) 0.048 Uiso 1 calc R
C6 C -0.0218(3) 0.8252(3) 0.1984(3) 0.0301(8) Uani 1 d .
C7 C -0.0780(3) 0.7499(3) 0.1479(5) 0.0449(10) Uani 1 d .
H7 H -0.1373(3) 0.7625(3) 0.1035(5) 0.054 Uiso 1 calc R
C8 C -0.0456(4) 0.6573(3) 0.1639(6) 0.0629(15) Uani 1 d .
H8 H -0.0829(4) 0.6071(3) 0.1308(6) 0.075 Uiso 1 calc R
C9 C 0.0426(4) 0.6399(3) 0.2294(6) 0.064(2) Uani 1 d .
H9 H 0.0653(4) 0.5779(3) 0.2424(6) 0.077 Uiso 1 calc R
C10 C 0.0963(3) 0.7160(3) 0.2752(4) 0.0486(11) Uani 1 d .
H10 H 0.1553(3) 0.7040(3) 0.3204(4) 0.058 Uiso 1 calc R
C11 C 0.3229(3) 1.0432(3) 0.3764(4) 0.0383(9) Uani 1 d .
H11 H 0.3620(3) 0.9962(3) 0.3390(4) 0.046 Uiso 1 calc R
C12 C 0.3737(3) 1.1223(3) 0.4171(4) 0.0447(10) Uani 1 d .
H12 H 0.4450(3) 1.1290(3) 0.4086(4) 0.054 Uiso 1 calc R
C13 C 0.3142(3) 1.1920(3) 0.4714(4) 0.0463(11) Uani 1 d .
H13 H 0.3459(3) 1.2464(3) 0.5018(4) 0.056 Uiso 1 calc R
C14 C 0.2094(3) 1.1813(3) 0.4808(4) 0.0409(9) Uani 1 d .
H14 H 0.1695(3) 1.2295(3) 0.5145(4) 0.049 Uiso 1 calc R
C15 C 0.1613(3) 1.0972(3) 0.4391(3) 0.0285(8) Uani 1 d .
C16 C 0.2363(3) 0.9199(3) 0.0793(4) 0.0380(9) Uani 1 d .
H16 H 0.2722(3) 0.8663(3) 0.1056(4) 0.046 Uiso 1 calc R
C17 C 0.2506(4) 0.9487(4) -0.0356(4) 0.0527(12) Uani 1 d .
H17 H 0.2962(4) 0.9164(4) -0.0855(4) 0.063 Uiso 1 calc R
C18 C 0.1958(4) 1.0270(4) -0.0761(4) 0.0534(12) Uani 1 d .
H18 H 0.2028(4) 1.0472(4) -0.1545(4) 0.064 Uiso 1 calc R
C19 C 0.1314(4) 1.0744(3) -0.0004(4) 0.0435(10) Uani 1 d .
H19 H 0.0945(4) 1.1271(3) -0.0271(4) 0.052 Uiso 1 calc R
C20 C 0.1205(3) 1.0437(3) 0.1183(3) 0.0289(7) Uani 1 d .
C21 C -0.0161(13) 0.4582(16) 0.6305(13) 0.064(5) Uani 0.50 d P
H21A H 0.0361(13) 0.4263(16) 0.6780(13) 0.077 Uiso 0.50 calc PR
H21B H -0.0760(13) 0.4629(16) 0.6825(13) 0.077 Uiso 0.50 calc PR
Cl2 Cl 0.0311(7) 0.5775(6) 0.5920(6) 0.131(3) Uani 0.50 d P
Cl3 Cl -0.0155(3) 0.3918(4) 0.4951(4) 0.0973(11) Uani 0.50 d P

loop_
_atom_type_symbol
_atom_type_description
_atom_type_scat_dispersion_real
_atom_type_scat_dispersion_imag
_atom_type_scat_source
C C 0.0033 0.0016 'International Tables Vol C Tables 4.2.6.8 and 6.1.1.4'
H H 0.0000 0.0000 'International Tables Vol C Tables 4.2.6.8 and 6.1.1.4'
N N 0.0061 0.0033 'International Tables Vol C Tables 4.2.6.8 and 6.1.1.4'
Cl Cl 0.1484 0.1585 'International Tables Vol C Tables 4.2.6.8 and 6.1.1.4'
Co Co 0.3494 0.9721 'International Tables Vol C Tables 4.2.6.8 and 6.1.1.4'

loop_
_geom_angle_atom_site_label_1
_geom_angle_atom_site_label_2
_geom_angle_atom_site_label_3
_geom_angle
_geom_angle_site_symmetry_1
_geom_angle_site_symmetry_3
_geom_angle_publ_flag
Co1 Co2 Co1 177.99(5) 2_575 . y
Co2 Co1 Cl1 178.86(3) . . y
N1 Co1 N2 89.89(13) . . y
N1 Co1 N3 89.49(13) . . y
N1 Co1 N4 168.48(12) . . y
N2 Co1 N3 171.15(12) . . y
N2 Co1 N4 89.83(13) . . y
N3 Co1 N4 89.01(12) . . y
N1 Co1 Co2 84.52(8) . . y
N2 Co1 Co2 84.70(9) . . y
N3 Co1 Co2 86.45(8) . . y
N4 Co1 Co2 83.99(9) . . y
N1 Co1 Cl1 95.54(9) . . y
N2 Co1 Cl1 94.16(9) . . y
N3 Co1 Cl1 94.69(9) . . y
N4 Co1 Cl1 95.97(9) . . y
N5 Co2 N6 89.96(10) . . y
N5 Co2 Co1 91.22(10) . . y
N6 Co2 Co1 88.65(10) . . y
N5 Co2 N5 89.5(2) 2_575 . ?
N5 Co2 N6 178.7(2) 2_575 . ?
N5 Co2 N6 89.96(10) 2_575 2_575 ?
N5 Co2 N6 178.7(2) . 2_575 ?
N6 Co2 N6 90.6(2) . 2_575 ?
N5 Co2 Co1 91.22(10) 2_575 2_575 ?
N5 Co2 Co1 90.20(10) . 2_575 ?
N6 Co2 Co1 89.94(9) . 2_575 ?
N6 Co2 Co1 88.65(10) 2_575 2_575 ?
N5 Co2 Co1 90.20(10) 2_575 . ?
N6 Co2 Co1 89.94(9) 2_575 . ?
C1 N1 C5 118.9(3) . . ?
C1 N1 Co1 121.0(2) . . ?
C5 N1 Co1 120.1(3) . . ?
C10 N2 C6 118.9(3) . . ?
C10 N2 Co1 119.8(3) . . ?
C6 N2 Co1 121.3(2) . . ?
C11 N3 C15 118.9(3) . . ?
C11 N3 Co1 121.0(3) . . ?
C15 N3 Co1 120.0(2) . . ?
C16 N4 C20 118.1(3) . . ?
C16 N4 Co1 120.0(3) . . ?
C20 N4 Co1 121.9(2) . . ?
C20 N5 C6 124.0(3) . 2_575 ?
C20 N5 Co2 117.8(3) . . ?
C6 N5 Co2 118.2(3) 2_575 . ?
C1 N6 C15 124.0(3) 2_575 . ?
C1 N6 Co2 117.6(2) 2_575 . ?
C15 N6 Co2 118.4(3) . . ?
N6 C1 N1 115.9(3) 2_575 . ?
N6 C1 C2 123.9(3) 2_575 . ?
N1 C1 C2 119.9(3) . . ?
C3 C2 C1 119.6(4) . . ?
C2 C3 C4 119.5(4) . . ?
C5 C4 C3 119.0(4) . . ?
N1 C5 C4 123.1(4) . . ?
N2 C6 N5 115.4(3) . 2_575 ?
N2 C6 C7 119.9(3) . . ?
N5 C6 C7 124.5(3) 2_575 . ?
C8 C7 C6 120.1(4) . . ?
C7 C8 C9 119.2(4) . . ?
C10 C9 C8 118.7(4) . . ?
N2 C10 C9 123.1(4) . . ?
N3 C11 C12 124.3(4) . . ?
C11 C12 C13 117.1(4) . . ?
C14 C13 C12 120.3(4) . . ?
C13 C14 C15 120.1(4) . . ?
N3 C15 N6 115.9(3) . . ?
N3 C15 C14 119.3(3) . . ?
N6 C15 C14 124.6(3) . . ?
N4 C16 C17 123.7(4) . . ?
C16 C17 C18 118.5(4) . . ?
C19 C18 C17 119.6(4) . . ?
C18 C19 C20 120.2(4) . . ?
N5 C20 N4 114.7(3) . . ?
N5 C20 C19 125.1(4) . . ?
N4 C20 C19 120.0(4) . . ?
Cl2 C21 C21 141.1(23) 2_565 2_565 ?
Cl2 C21 Cl3 24.0(15) 2_565 . ?
C21 C21 Cl3 119.4(8) 2_565 . ?
Cl2 C21 Cl2 127.4(27) 2_565 . ?
C21 C21 Cl2 13.7(5) 2_565 . ?
Cl3 C21 Cl2 105.9(11) . . ?
C21 Cl2 Cl3 142.3(25) 2_565 2_565 ?
C21 Cl2 C21 25.2(20) 2_565 . ?
Cl3 Cl2 C21 119.4(8) 2_565 . ?
C21 Cl2 Cl2 38.9(23) 2_565 2_565 ?
Cl3 Cl2 Cl2 106.3(5) 2_565 2_565 ?
C21 Cl2 Cl2 13.7(5) . 2_565 ?
Cl2 Cl3 C21 13.7(10) 2_565 . ?

loop_
_geom_bond_atom_site_label_1
_geom_bond_atom_site_label_2
_geom_bond_distance
_geom_bond_site_symmetry_2
_geom_bond_publ_flag
Co1 Co2 2.3369(4) . y
Co2 Co1 2.3369(4) 2_575 y
Co1 Cl1 2.4881(8) . y
Co1 N1 1.997(3) . y
Co1 N2 1.991(3) . y
Co1 N3 1.978(3) . y
Co1 N4 2.020(3) . y
Co2 N5 1.903(3) . y
Co2 N6 1.910(3) . y
Co2 N5 1.903(3) 2_575 ?
Co2 N6 1.911(3) 2_575 ?
N1 C1 1.354(5) . ?
N1 C5 1.356(5) . ?
N2 C10 1.345(5) . ?
N2 C6 1.357(5) . ?
N3 C11 1.347(5) . ?
N3 C15 1.355(5) . ?
N4 C16 1.352(5) . ?
N4 C20 1.369(5) . ?
N5 C20 1.364(5) . ?
N5 C6 1.368(5) 2_575 ?
N6 C1 1.352(5) 2_575 ?
N6 C15 1.367(5) . ?
C1 N6 1.352(5) 2_575 ?
C1 C2 1.417(5) . ?
C2 C3 1.371(6) . ?
C3 C4 1.383(7) . ?
C4 C5 1.359(6) . ?
C6 N5 1.368(5) 2_575 ?
C6 C7 1.401(5) . ?
C7 C8 1.376(7) . ?
C8 C9 1.378(7) . ?
C9 C10 1.374(6) . ?
C11 C12 1.367(6) . ?
C12 C13 1.385(6) . ?
C13 C14 1.365(6) . ?
C14 C15 1.413(5) . ?
C16 C17 1.366(7) . ?
C17 C18 1.385(7) . ?
C18 C19 1.363(6) . ?
C19 C20 1.408(5) . ?
C21 Cl3 1.785(13) . ?
C21 Cl2 1.83(2) . ?
